data_7122126
loop_
_publ_author_name
'Shinde, Sopan Valiba'
'Talukdar, Pinaki'

_publ_section_title
;
 An anion receptor that facilitates transmembrane proton-anion symport by
 deprotonating its sulfonamide N-H proton.
;
_journal_issue 73
_journal_name_full 'Chemical communications (Cambridge, England)'
_journal_page_first 10351
_journal_page_last 10354
_journal_paper_doi 10.1039/c8cc04044c
_journal_volume 54
_journal_year 2018
_chemical_formula_moiety 'C21 H16 N4 O5 S, C2 H6 O S'
_chemical_formula_sum 'C23 H22 N4 O6 S2'
_chemical_formula_weight 514.56
_space_group_crystal_system triclinic
_space_group_IT_number 2
_space_group_name_Hall '-P 1'
_space_group_name_H-M_alt 'P -1'
_symmetry_space_group_name_Hall '-P 1'
_symmetry_space_group_name_H-M 'P -1'
_atom_sites_solution_hydrogens geom
_audit_block_doi 10.5517/ccdc.csd.cc1zsb69
_audit_creation_method SHELXL-2018/1
_audit_update_record
;
2018-04-30 deposited with the CCDC.
2018-08-09 downloaded from the CCDC.
;
_cell_angle_alpha 106.657(6)
_cell_angle_beta 91.327(7)
_cell_angle_gamma 92.275(7)
_cell_formula_units_Z 2
_cell_length_a 7.567(2)
_cell_length_b 12.628(4)
_cell_length_c 12.890(4)
_cell_measurement_reflns_used 4528
_cell_measurement_temperature 296(2)
_cell_measurement_theta_max 26.55
_cell_measurement_theta_min 2.46
_cell_volume 1178.3(6)
_computing_structure_refinement 'SHELXL-2018/1 (Sheldrick, 2018)'
_computing_structure_solution 'SHELXT 2014/4 (Sheldrick, 2014)'
_diffrn_ambient_temperature 296(2)
_diffrn_measured_fraction_theta_full 1.000
_diffrn_measured_fraction_theta_max 0.995
_diffrn_measurement_device_type 'Bruker APEX-II CCD'
_diffrn_measurement_method '\f and \w scans'
_diffrn_radiation_type MoK\a
_diffrn_radiation_wavelength 0.71073
_diffrn_reflns_av_R_equivalents 0.0706
_diffrn_reflns_av_unetI/netI 0.0725
_diffrn_reflns_Laue_measured_fraction_full 1.000
_diffrn_reflns_Laue_measured_fraction_max 0.995
_diffrn_reflns_limit_h_max 9
_diffrn_reflns_limit_h_min -10
_diffrn_reflns_limit_k_max 16
_diffrn_reflns_limit_k_min -16
_diffrn_reflns_limit_l_max 16
_diffrn_reflns_limit_l_min -17
_diffrn_reflns_number 21482
_diffrn_reflns_point_group_measured_fraction_full 1.000
_diffrn_reflns_point_group_measured_fraction_max 0.995
_diffrn_reflns_theta_full 25.242
_diffrn_reflns_theta_max 28.365
_diffrn_reflns_theta_min 1.650
_exptl_absorpt_coefficient_mu 0.274
_exptl_absorpt_correction_T_max 0.824
_exptl_absorpt_correction_T_min 0.785
_exptl_absorpt_correction_type multi-scan
_exptl_crystal_colour colorless
_exptl_crystal_density_diffrn 1.450
_exptl_crystal_description block
_exptl_crystal_F_000 536
_exptl_crystal_size_max 0.250
_exptl_crystal_size_mid 0.200
_exptl_crystal_size_min 0.04
_exptl_transmission_factor_max 0.943
_exptl_transmission_factor_min 0.951
_refine_diff_density_max 0.792
_refine_diff_density_min -0.752
_refine_diff_density_rms 0.096
_refine_ls_extinction_method none
_refine_ls_goodness_of_fit_ref 0.980
_refine_ls_hydrogen_treatment constr
_refine_ls_matrix_type full
_refine_ls_number_parameters 318
_refine_ls_number_reflns 5854
_refine_ls_number_restraints 0
_refine_ls_restrained_S_all 0.980
_refine_ls_R_factor_all 0.0850
_refine_ls_R_factor_gt 0.0554
_refine_ls_shift/su_max 0.000
_refine_ls_shift/su_mean 0.000
_refine_ls_structure_factor_coef Fsqd
_refine_ls_weighting_details 'w=1/[\s^2^(Fo^2^)+(0.1000P)^2^+0.0198P] where P=(Fo^2^+2Fc^2^)/3'
_refine_ls_weighting_scheme calc
_refine_ls_wR_factor_gt 0.1405
_refine_ls_wR_factor_ref 0.1611
_reflns_Friedel_coverage 0.000
_reflns_number_gt 4117
_reflns_number_total 5854
_reflns_threshold_expression 'I > 2\s(I)'
_cod_data_source_file c8cc04044c2.cif
_cod_data_source_block shelx
_cod_depositor_comments 'Adding full bibliography for 7122125--7122127.cif.'
_cod_database_code 7122126
_shelx_shelxl_version_number 2018/1
_shelx_space_group_comment
;
The symmetry employed for this shelxl refinement is uniquely defined
by the following loop, which should always be used as a source of
symmetry information in preference to the above space-group names.
They are only intended as comments.
;

loop_
_space_group_symop_operation_xyz
'x, y, z'
'-x, -y, -z'

loop_
_atom_site_label
_atom_site_type_symbol
_atom_site_fract_x
_atom_site_fract_y
_atom_site_fract_z
_atom_site_U_iso_or_equiv
_atom_site_adp_type
_atom_site_occupancy
_atom_site_site_symmetry_order
_atom_site_calc_flag
_atom_site_refinement_flags_posn
_atom_site_refinement_flags_adp
S1 S 0.01982(8) 0.20355(5) 0.64780(5) 0.01661(16) Uani 1 1 d . .
S2 S 0.55764(8) 0.10819(5) 0.43289(5) 0.01679(16) Uani 1 1 d . .
O1 O 0.4808(2) 0.36197(14) 0.94330(14) 0.0196(4) Uani 1 1 d . .
O2 O -0.1240(2) 0.17518(14) 0.70677(15) 0.0218(4) Uani 1 1 d . .
O4 O 0.3578(3) 0.72177(15) 0.84116(15) 0.0257(4) Uani 1 1 d . .
O3 O -0.0058(2) 0.20133(14) 0.53628(15) 0.0231(4) Uani 1 1 d . .
O6 O 0.4881(2) 0.15115(15) 0.54568(14) 0.0231(4) Uani 1 1 d . .
O5 O 0.1864(2) 0.71168(15) 0.97165(15) 0.0266(4) Uani 1 1 d . .
N1 N 0.6558(3) 0.51537(15) 0.86126(16) 0.0149(4) Uani 1 1 d . .
H1 H 0.636419 0.540409 0.929208 0.018 Uiso 1 1 calc R U
N2 N 0.4780(3) 0.22958(16) 0.78056(16) 0.0154(4) Uani 1 1 d . .
H2 H 0.515360 0.211874 0.715609 0.018 Uiso 1 1 calc R U
N3 N 0.1787(3) 0.12113(16) 0.65031(16) 0.0161(4) Uani 1 1 d . .
H3 H 0.234650 0.092256 0.592455 0.019 Uiso 1 1 calc R U
N4 N 0.2553(3) 0.67076(17) 0.88449(17) 0.0192(5) Uani 1 1 d . .
C8 C 0.6144(3) 0.40864(18) 0.79707(19) 0.0140(5) Uani 1 1 d . .
C16 C 0.0999(3) 0.34021(19) 0.7199(2) 0.0159(5) Uani 1 1 d . .
C5 C 0.7420(3) 0.50285(19) 0.69194(19) 0.0156(5) Uani 1 1 d . .
C19 C 0.2086(3) 0.55302(19) 0.8269(2) 0.0160(5) Uani 1 1 d . .
C6 C 0.7328(3) 0.57463(19) 0.79902(19) 0.0149(5) Uani 1 1 d . .
C10 C 0.3733(3) 0.15004(18) 0.81360(19) 0.0142(5) Uani 1 1 d . .
C9 C 0.5216(3) 0.33206(19) 0.84680(19) 0.0142(5) Uani 1 1 d . .
C21 C 0.1902(3) 0.4041(2) 0.6648(2) 0.0177(5) Uani 1 1 d . .
H21 H 0.213439 0.374283 0.591987 0.021 Uiso 1 1 calc R U
C7 C 0.6665(3) 0.39801(19) 0.69326(19) 0.0150(5) Uani 1 1 d . .
H7 H 0.654767 0.334378 0.634849 0.018 Uiso 1 1 calc R U
C15 C 0.2253(3) 0.09663(18) 0.74952(19) 0.0144(5) Uani 1 1 d . .
C11 C 0.4150(3) 0.12398(19) 0.9093(2) 0.0187(5) Uani 1 1 d . .
H11 H 0.514202 0.157911 0.951467 0.022 Uiso 1 1 calc R U
C17 C 0.0712(3) 0.3809(2) 0.8305(2) 0.0191(5) Uani 1 1 d . .
H17 H 0.015664 0.336192 0.867351 0.023 Uiso 1 1 calc R U
C4 C 0.8204(3) 0.5442(2) 0.6119(2) 0.0186(5) Uani 1 1 d . .
H4A H 0.828154 0.498905 0.541303 0.022 Uiso 1 1 calc R U
C2 C 0.8738(3) 0.7221(2) 0.7477(2) 0.0214(5) Uani 1 1 d . .
H2A H 0.918802 0.794838 0.764696 0.026 Uiso 1 1 calc R U
C1 C 0.7984(3) 0.6847(2) 0.8272(2) 0.0197(5) Uani 1 1 d . .
H1A H 0.791048 0.730929 0.897417 0.024 Uiso 1 1 calc R U
C20 C 0.2457(3) 0.5124(2) 0.7185(2) 0.0184(5) Uani 1 1 d . .
H20 H 0.305903 0.556379 0.682749 0.022 Uiso 1 1 calc R U
C14 C 0.1218(3) 0.0185(2) 0.7816(2) 0.0194(5) Uani 1 1 d . .
H14 H 0.025325 -0.017863 0.738122 0.023 Uiso 1 1 calc R U
C3 C 0.8849(3) 0.6524(2) 0.6402(2) 0.0217(5) Uani 1 1 d . .
H3A H 0.936493 0.680331 0.588125 0.026 Uiso 1 1 calc R U
C18 C 0.1269(3) 0.4892(2) 0.8845(2) 0.0197(5) Uani 1 1 d . .
H18 H 0.109401 0.518266 0.958175 0.024 Uiso 1 1 calc R U
C12 C 0.3095(4) 0.0479(2) 0.9418(2) 0.0226(6) Uani 1 1 d . .
H12 H 0.336890 0.032198 1.006376 0.027 Uiso 1 1 calc R U
C13 C 0.1613(3) -0.0055(2) 0.8777(2) 0.0227(6) Uani 1 1 d . .
H13 H 0.090376 -0.056554 0.899484 0.027 Uiso 1 1 calc R U
C23 C 0.6178(4) 0.2279(2) 0.3920(2) 0.0279(6) Uani 1 1 d . .
H23A H 0.519206 0.274772 0.399865 0.042 Uiso 1 1 calc R U
H23B H 0.650398 0.205723 0.317597 0.042 Uiso 1 1 calc R U
H23C H 0.716259 0.267626 0.436569 0.042 Uiso 1 1 calc R U
C22 C 0.3647(4) 0.0633(2) 0.3463(2) 0.0266(6) Uani 1 1 d . .
H22A H 0.315001 -0.004051 0.356413 0.040 Uiso 1 1 calc R U
H22B H 0.396246 0.050522 0.272190 0.040 Uiso 1 1 calc R U
H22C H 0.279131 0.119288 0.363887 0.040 Uiso 1 1 calc R U

loop_
_atom_site_aniso_label
_atom_site_aniso_U_11
_atom_site_aniso_U_22
_atom_site_aniso_U_33
_atom_site_aniso_U_23
_atom_site_aniso_U_13
_atom_site_aniso_U_12
S1 0.0148(3) 0.0178(3) 0.0170(3) 0.0057(2) -0.0058(2) -0.0033(2)
S2 0.0182(3) 0.0194(3) 0.0116(3) 0.0029(2) -0.0021(2) -0.0002(2)
O1 0.0259(9) 0.0189(8) 0.0124(9) 0.0019(7) 0.0012(7) -0.0005(7)
O2 0.0158(8) 0.0219(9) 0.0280(11) 0.0082(8) -0.0020(7) -0.0029(7)
O4 0.0307(11) 0.0229(9) 0.0228(10) 0.0072(8) -0.0064(8) -0.0082(8)
O3 0.0286(10) 0.0227(9) 0.0181(10) 0.0078(7) -0.0123(8) -0.0058(7)
O6 0.0246(10) 0.0302(10) 0.0101(9) 0.0002(7) -0.0004(7) -0.0083(8)
O5 0.0261(10) 0.0279(10) 0.0197(10) -0.0027(8) -0.0020(8) 0.0000(8)
N1 0.0171(10) 0.0160(10) 0.0091(10) 0.0001(8) -0.0019(8) -0.0026(8)
N2 0.0168(10) 0.0181(10) 0.0096(10) 0.0021(8) -0.0015(8) -0.0040(8)
N3 0.0175(10) 0.0185(10) 0.0108(10) 0.0022(8) -0.0025(8) -0.0002(8)
N4 0.0183(10) 0.0221(11) 0.0149(11) 0.0023(9) -0.0076(8) -0.0012(8)
C8 0.0114(11) 0.0151(11) 0.0132(12) 0.0006(9) -0.0026(9) -0.0005(9)
C16 0.0116(11) 0.0205(12) 0.0158(13) 0.0062(10) -0.0048(9) -0.0006(9)
C5 0.0153(11) 0.0187(11) 0.0114(12) 0.0027(9) -0.0042(9) -0.0001(9)
C19 0.0141(11) 0.0178(11) 0.0145(12) 0.0029(10) -0.0063(9) -0.0005(9)
C6 0.0158(11) 0.0166(11) 0.0108(12) 0.0018(9) -0.0041(9) 0.0010(9)
C10 0.0155(11) 0.0150(11) 0.0104(12) 0.0012(9) -0.0010(9) 0.0006(9)
C9 0.0119(11) 0.0179(11) 0.0118(12) 0.0029(9) -0.0031(9) 0.0015(9)
C21 0.0180(12) 0.0213(12) 0.0124(12) 0.0031(10) -0.0016(9) -0.0016(9)
C7 0.0149(11) 0.0153(11) 0.0123(12) 0.0007(9) -0.0035(9) -0.0005(9)
C15 0.0161(11) 0.0134(10) 0.0125(12) 0.0022(9) -0.0026(9) 0.0012(9)
C11 0.0207(12) 0.0183(12) 0.0142(13) 0.0009(10) -0.0068(10) -0.0014(9)
C17 0.0176(12) 0.0240(13) 0.0174(13) 0.0090(10) 0.0003(10) -0.0008(10)
C4 0.0187(12) 0.0213(12) 0.0142(13) 0.0033(10) -0.0045(10) -0.0031(10)
C2 0.0219(13) 0.0184(12) 0.0241(14) 0.0083(10) -0.0093(11) -0.0071(10)
C1 0.0209(12) 0.0182(12) 0.0180(13) 0.0030(10) -0.0052(10) -0.0015(10)
C20 0.0178(12) 0.0208(12) 0.0183(13) 0.0086(10) -0.0016(10) -0.0021(9)
C14 0.0190(12) 0.0198(12) 0.0174(13) 0.0035(10) -0.0052(10) -0.0046(10)
C3 0.0188(12) 0.0264(13) 0.0226(14) 0.0126(11) -0.0045(10) -0.0040(10)
C18 0.0180(12) 0.0253(13) 0.0139(13) 0.0030(10) 0.0008(10) -0.0006(10)
C12 0.0309(14) 0.0213(12) 0.0155(13) 0.0061(10) -0.0059(11) -0.0025(11)
C13 0.0263(14) 0.0232(13) 0.0191(14) 0.0083(11) -0.0026(11) -0.0060(11)
C23 0.0327(15) 0.0318(15) 0.0212(15) 0.0122(12) -0.0016(12) -0.0072(12)
C22 0.0274(14) 0.0267(14) 0.0210(14) 0.0008(11) -0.0108(11) -0.0029(11)

loop_
_atom_type_symbol
_atom_type_description
_atom_type_scat_dispersion_real
_atom_type_scat_dispersion_imag
_atom_type_scat_source
C C 0.0033 0.0016 'International Tables Vol C Tables 4.2.6.8 and 6.1.1.4'
H H 0.0000 0.0000 'International Tables Vol C Tables 4.2.6.8 and 6.1.1.4'
N N 0.0061 0.0033 'International Tables Vol C Tables 4.2.6.8 and 6.1.1.4'
O O 0.0106 0.0060 'International Tables Vol C Tables 4.2.6.8 and 6.1.1.4'
S S 0.1246 0.1234 'International Tables Vol C Tables 4.2.6.8 and 6.1.1.4'

loop_
_geom_angle_atom_site_label_1
_geom_angle_atom_site_label_2
_geom_angle_atom_site_label_3
_geom_angle
O2 S1 O3 120.62(11)
O2 S1 N3 108.21(11)
O3 S1 N3 106.02(11)
O2 S1 C16 107.21(11)
O3 S1 C16 106.88(11)
N3 S1 C16 107.24(10)
O6 S2 C23 105.76(12)
O6 S2 C22 104.92(12)
C23 S2 C22 98.01(13)
C6 N1 C8 108.9(2)
C6 N1 H1 125.5
C8 N1 H1 125.5
C9 N2 C10 122.9(2)
C9 N2 H2 118.6
C10 N2 H2 118.6
C15 N3 S1 119.87(16)
C15 N3 H3 120.1
S1 N3 H3 120.1
O4 N4 O5 124.2(2)
O4 N4 C19 117.9(2)
O5 N4 C19 117.8(2)
C7 C8 N1 109.4(2)
C7 C8 C9 132.6(2)
N1 C8 C9 117.9(2)
C21 C16 C17 121.2(2)
C21 C16 S1 119.31(19)
C17 C16 S1 119.46(18)
C4 C5 C6 118.9(2)
C4 C5 C7 134.4(2)
C6 C5 C7 106.7(2)
C18 C19 C20 122.9(2)
C18 C19 N4 117.9(2)
C20 C19 N4 119.1(2)
N1 C6 C1 130.2(2)
N1 C6 C5 107.8(2)
C1 C6 C5 122.0(2)
C11 C10 C15 119.2(2)
C11 C10 N2 121.1(2)
C15 C10 N2 119.7(2)
O1 C9 N2 122.5(2)
O1 C9 C8 121.3(2)
N2 C9 C8 116.2(2)
C20 C21 C16 120.0(2)
C20 C21 H21 120.0
C16 C21 H21 120.0
C8 C7 C5 107.1(2)
C8 C7 H7 126.4
C5 C7 H7 126.4
C14 C15 C10 120.0(2)
C14 C15 N3 119.2(2)
C10 C15 N3 120.8(2)
C12 C11 C10 120.5(2)
C12 C11 H11 119.8
C10 C11 H11 119.8
C18 C17 C16 118.8(2)
C18 C17 H17 120.6
C16 C17 H17 120.6
C3 C4 C5 118.9(2)
C3 C4 H4A 120.6
C5 C4 H4A 120.6
C1 C2 C3 121.6(2)
C1 C2 H2A 119.2
C3 C2 H2A 119.2
C2 C1 C6 117.7(2)
C2 C1 H1A 121.2
C6 C1 H1A 121.2
C19 C20 C21 117.9(2)
C19 C20 H20 121.0
C21 C20 H20 121.0
C13 C14 C15 120.7(2)
C13 C14 H14 119.7
C15 C14 H14 119.7
C4 C3 C2 121.0(2)
C4 C3 H3A 119.5
C2 C3 H3A 119.5
C19 C18 C17 118.9(2)
C19 C18 H18 120.5
C17 C18 H18 120.5
C11 C12 C13 120.3(2)
C11 C12 H12 119.9
C13 C12 H12 119.9
C14 C13 C12 119.3(2)
C14 C13 H13 120.3
C12 C13 H13 120.3
S2 C23 H23A 109.5
S2 C23 H23B 109.5
H23A C23 H23B 109.5
S2 C23 H23C 109.5
H23A C23 H23C 109.5
H23B C23 H23C 109.5
S2 C22 H22A 109.5
S2 C22 H22B 109.5
H22A C22 H22B 109.5
S2 C22 H22C 109.5
H22A C22 H22C 109.5
H22B C22 H22C 109.5

loop_
_geom_bond_atom_site_label_1
_geom_bond_atom_site_label_2
_geom_bond_distance
S1 O2 1.4329(19)
S1 O3 1.4382(19)
S1 N3 1.627(2)
S1 C16 1.783(2)
S2 O6 1.5136(18)
S2 C23 1.784(3)
S2 C22 1.787(3)
O1 C9 1.242(3)
O4 N4 1.231(3)
O5 N4 1.231(3)
N1 C6 1.369(3)
N1 C8 1.384(3)
N1 H1 0.8600
N2 C9 1.354(3)
N2 C10 1.420(3)
N2 H2 0.8600
N3 C15 1.439(3)
N3 H3 0.8600
N4 C19 1.483(3)
C8 C7 1.375(3)
C8 C9 1.470(3)
C16 C21 1.388(3)
C16 C17 1.395(3)
C5 C4 1.414(3)
C5 C6 1.423(3)
C5 C7 1.426(3)
C19 C18 1.381(3)
C19 C20 1.383(3)
C6 C1 1.399(3)
C10 C11 1.397(3)
C10 C15 1.403(3)
C21 C20 1.387(3)
C21 H21 0.9300
C7 H7 0.9300
C15 C14 1.395(3)
C11 C12 1.386(4)
C11 H11 0.9300
C17 C18 1.389(4)
C17 H17 0.9300
C4 C3 1.376(4)
C4 H4A 0.9300
C2 C1 1.371(4)
C2 C3 1.419(4)
C2 H2A 0.9300
C1 H1A 0.9300
C20 H20 0.9300
C14 C13 1.385(4)
C14 H14 0.9300
C3 H3A 0.9300
C18 H18 0.9300
C12 C13 1.405(4)
C12 H12 0.9300
C13 H13 0.9300
C23 H23A 0.9600
C23 H23B 0.9600
C23 H23C 0.9600
C22 H22A 0.9600
C22 H22B 0.9600
C22 H22C 0.9600
